data_4347442
loop_
_publ_author_name
'He, Mingrui'
'Li, Xiangjun'
'Liu, Yanhong'
'Li, Jianfeng'

_publ_section_title
;
 Axial Mn-CCN Bonds of Cyano Manganese(II) Porphyrin Complexes: Flexible
 and Weak?
;
_journal_issue 12
_journal_name_full 'Inorganic chemistry'
_journal_page_first 5871
_journal_page_last 5879
_journal_paper_doi 10.1021/acs.inorgchem.6b00173
_journal_volume 55
_journal_year 2016
_chemical_formula_moiety 'C45 H28 Mn N5, C18 H36 K N2 O6'
_chemical_formula_sum 'C63 H64 K Mn N7 O6'
_chemical_formula_weight 1109.25
_chemical_name_common '[K(222)][Mn(TPP)(CN)]'
_space_group_crystal_system monoclinic
_space_group_IT_number 9
_space_group_name_Hall 'C -2yc'
_space_group_name_H-M_alt 'C 1 c 1'
_atom_sites_solution_hydrogens geom
_atom_sites_solution_primary direct
_atom_sites_solution_secondary difmap
_audit_creation_method SHELXL-2014/6
_cell_angle_alpha 90
_cell_angle_beta 103.628(4)
_cell_angle_gamma 90
_cell_formula_units_Z 4
_cell_length_a 14.1096(6)
_cell_length_b 20.8624(8)
_cell_length_c 20.7312(8)
_cell_measurement_reflns_used 3197
_cell_measurement_temperature 150(2)
_cell_measurement_theta_max 29.0599
_cell_measurement_theta_min 3.1695
_cell_volume 5930.6(4)
_computing_cell_refinement 'CrysAlisPro, Oxford Diffraction Ltd.,Version 1.171.35.19'
_computing_data_collection 'CrysAlisPro, Oxford Diffraction Ltd.,Version 1.171.35.19'
_computing_data_reduction 'CrysAlisPro, Oxford Diffraction Ltd.,Version 1.171.35.19'
_computing_molecular_graphics 'SHELXP-2014/6 (Sheldrick, 2014)'
_computing_publication_material 'SHELXCIF-2014/6 (Sheldrick, 2014)/enCEFer(CCDC, 2014)'
_computing_structure_refinement 'SHELXL-2014/6 (Sheldrick, 2014)'
_computing_structure_solution 'SHELXS-2014/6 (Sheldrick, 2014)'
_diffrn_ambient_temperature 150(2)
_diffrn_measured_fraction_theta_full 0.996
_diffrn_measured_fraction_theta_max 0.996
_diffrn_measurement_device_type 'Xcalibur, Eos, Gemini'
_diffrn_measurement_method '\w scans'
_diffrn_radiation_type MoK\a
_diffrn_radiation_wavelength 0.71073
_diffrn_reflns_av_R_equivalents 0.0324
_diffrn_reflns_av_unetI/netI 0.0614
_diffrn_reflns_Laue_measured_fraction_full 0.996
_diffrn_reflns_Laue_measured_fraction_max 0.996
_diffrn_reflns_limit_h_max 17
_diffrn_reflns_limit_h_min -16
_diffrn_reflns_limit_k_max 23
_diffrn_reflns_limit_k_min -25
_diffrn_reflns_limit_l_max 20
_diffrn_reflns_limit_l_min -25
_diffrn_reflns_number 11644
_diffrn_reflns_point_group_measured_fraction_full 0.997
_diffrn_reflns_point_group_measured_fraction_max 0.996
_diffrn_reflns_theta_full 25.242
_diffrn_reflns_theta_max 25.998
_diffrn_reflns_theta_min 3.176
_diffrn_source 'Enhance (Mo) X-ray Source'
_exptl_absorpt_coefficient_mu 0.348
_exptl_absorpt_correction_T_max 0.917
_exptl_absorpt_correction_T_min 0.825
_exptl_absorpt_correction_type multi-scan
_exptl_absorpt_process_details
;
CrysAlisPro, Oxford Diffraction Ltd.,
Version 1.171.34.44 (release 25-10-2010 CrysAlis171 .NET)
(compiled Oct 25 2010,18:11:34)
Empirical absorption correction using spherical harmonics,
 implemented in SCALE3 ABSPACK scaling algorithm. 
;
_exptl_crystal_colour 'dark green'
_exptl_crystal_density_diffrn 1.242
_exptl_crystal_density_method 'not measured'
_exptl_crystal_description block
_exptl_crystal_F_000 2332
_exptl_crystal_size_max 0.860
_exptl_crystal_size_mid 0.460
_exptl_crystal_size_min 0.250
_refine_diff_density_max 0.271
_refine_diff_density_min -0.247
_refine_diff_density_rms 0.048
_refine_ls_abs_structure_details
;
 Refined as an inversion twin.
;
_refine_ls_abs_structure_Flack -0.002(19)
_refine_ls_extinction_method none
_refine_ls_goodness_of_fit_ref 1.050
_refine_ls_hydrogen_treatment constr
_refine_ls_matrix_type full
_refine_ls_number_parameters 704
_refine_ls_number_reflns 7710
_refine_ls_number_restraints 2
_refine_ls_restrained_S_all 1.050
_refine_ls_R_factor_all 0.0501
_refine_ls_R_factor_gt 0.0402
_refine_ls_shift/su_max 0.001
_refine_ls_shift/su_mean 0.000
_refine_ls_structure_factor_coef Fsqd
_refine_ls_weighting_details 'w=1/[\s^2^(Fo^2^)+(0.0275P)^2^] where P=(Fo^2^+2Fc^2^)/3'
_refine_ls_weighting_scheme calc
_refine_ls_wR_factor_gt 0.0768
_refine_ls_wR_factor_ref 0.0811
_reflns_Friedel_coverage 0.998
_reflns_Friedel_fraction_full 0.997
_reflns_Friedel_fraction_max 0.996
_reflns_number_gt 6732
_reflns_number_total 7710
_reflns_threshold_expression 'I > 2\s(I)'
_cod_data_source_file ic6b00173_si_003.cif
_cod_data_source_block 20140116_MnTPPCN_K222_2
_cod_original_sg_symbol_H-M 'C c'
_cod_database_code 4347442
_shelx_space_group_comment
;
The symmetry employed for this shelxl refinement is uniquely defined
by the following loop, which should always be used as a source of
symmetry information in preference to the above space-group names.
They are only intended as comments.
;
_shelx_estimated_absorpt_t_min 0.754
_shelx_estimated_absorpt_t_max 0.918
_shelxl_version_number 2014/6

loop_
_space_group_symop_operation_xyz
'x, y, z'
'x, -y, z+1/2'
'x+1/2, y+1/2, z'
'x+1/2, -y+1/2, z+1/2'

loop_
_atom_site_label
_atom_site_type_symbol
_atom_site_fract_x
_atom_site_fract_y
_atom_site_fract_z
_atom_site_U_iso_or_equiv
_atom_site_adp_type
_atom_site_occupancy
_atom_site_site_symmetry_order
_atom_site_calc_flag
_atom_site_refinement_flags_posn
_atom_site_refinement_flags_adp
Mn1 Mn 0.07552(4) 0.33989(3) 0.14167(3) 0.01958(14) Uani 1 1 d . .
C1 C 0.1460(3) 0.36885(19) 0.06108(18) 0.0168(8) Uani 1 1 d . .
N1 N 0.1776(3) 0.3849(2) 0.0237(2) 0.0563(12) Uani 1 1 d . .
C(A1 C 0.2028(3) 0.42220(19) 0.25562(18) 0.0231(9) Uani 1 1 d . .
C(A2 C 0.2525(3) 0.32218(19) 0.26512(18) 0.0232(9) Uani 1 1 d . .
C(A3 C 0.1850(3) 0.21762(19) 0.21493(17) 0.0221(9) Uani 1 1 d . .
C(A4 C 0.0505(3) 0.18799(18) 0.14317(18) 0.0200(9) Uani 1 1 d . .
C(A5 C -0.0970(3) 0.24621(19) 0.07680(17) 0.0204(9) Uani 1 1 d . .
C(A6 C -0.1463(3) 0.34720(19) 0.06586(17) 0.0212(9) Uani 1 1 d . .
C(A7 C -0.0799(3) 0.45208(18) 0.11897(17) 0.0215(9) Uani 1 1 d . .
C(A8 C 0.0525(3) 0.48009(18) 0.19298(17) 0.0210(9) Uani 1 1 d . .
C(B1 C 0.2997(3) 0.4216(2) 0.29973(19) 0.0312(10) Uani 1 1 d . .
H(B1 H 0.3350 0.4578 0.3204 0.037 Uiso 1 1 calc R U
C(B2 C 0.3301(3) 0.3602(2) 0.30580(19) 0.0315(10) Uani 1 1 d . .
H(B2 H 0.3906 0.3449 0.3317 0.038 Uiso 1 1 calc R U
C(B3 C 0.1858(3) 0.14822(19) 0.21229(18) 0.0255(10) Uani 1 1 d . .
H(B3 H 0.2345 0.1206 0.2371 0.031 Uiso 1 1 calc R U
C(B4 C 0.1035(3) 0.1304(2) 0.16750(19) 0.0292(10) Uani 1 1 d . .
H(B4 H 0.0844 0.0878 0.1545 0.035 Uiso 1 1 calc R U
C(B5 C -0.1959(3) 0.2465(2) 0.03556(18) 0.0243(9) Uani 1 1 d . .
H(B5 H -0.2330 0.2102 0.0170 0.029 Uiso 1 1 calc R U
C(B6 C -0.2251(3) 0.3084(2) 0.02872(18) 0.0242(9) Uani 1 1 d . .
H(B6 H -0.2864 0.3236 0.0040 0.029 Uiso 1 1 calc R U
C(B7 C -0.0868(3) 0.51986(19) 0.13028(18) 0.0253(9) Uani 1 1 d . .
H(B7 H -0.1383 0.5476 0.1092 0.030 Uiso 1 1 calc R U
C(B8 C -0.0063(3) 0.53643(18) 0.17647(18) 0.0243(9) Uani 1 1 d . .
H(B8 H 0.0087 0.5780 0.1948 0.029 Uiso 1 1 calc R U
C(M1 C 0.1450(3) 0.47755(18) 0.23850(18) 0.0227(9) Uani 1 1 d . .
C(M2 C 0.2561(3) 0.25502(19) 0.25789(18) 0.0220(9) Uani 1 1 d . .
C(M3 C -0.0418(3) 0.19004(18) 0.09820(18) 0.0207(9) Uani 1 1 d . .
C(M4 C -0.1499(3) 0.41419(18) 0.07514(17) 0.0194(8) Uani 1 1 d . .
N2 N -0.0688(2) 0.30784(15) 0.09414(14) 0.0186(7) Uani 1 1 d . .
N3 N 0.0063(2) 0.42907(14) 0.15795(14) 0.0191(7) Uani 1 1 d . .
N4 N 0.1775(2) 0.36120(15) 0.23484(14) 0.0204(7) Uani 1 1 d . .
N5 N 0.1023(2) 0.24059(14) 0.17193(14) 0.0186(7) Uani 1 1 d . .
C2 C 0.1860(3) 0.53845(19) 0.27147(18) 0.0231(9) Uani 1 1 d . .
C3 C 0.1891(3) 0.5501(2) 0.33809(19) 0.0257(9) Uani 1 1 d . .
H3A H 0.1636 0.5190 0.3629 0.031 Uiso 1 1 calc R U
C4 C 0.2249(3) 0.5849(2) 0.2365(2) 0.0326(11) Uani 1 1 d . .
H4A H 0.2245 0.5779 0.1912 0.039 Uiso 1 1 calc R U
C5 C 0.2636(3) 0.6405(2) 0.2673(2) 0.0403(12) Uani 1 1 d . .
H5A H 0.2895 0.6717 0.2429 0.048 Uiso 1 1 calc R U
C6 C 0.2654(3) 0.6517(2) 0.3326(2) 0.0407(12) Uani 1 1 d . .
H6A H 0.2919 0.6906 0.3530 0.049 Uiso 1 1 calc R U
C7 C 0.2286(3) 0.6064(2) 0.3691(2) 0.0339(11) Uani 1 1 d . .
H7A H 0.2304 0.6137 0.4146 0.041 Uiso 1 1 calc R U
C8 C 0.3398(3) 0.22058(19) 0.30144(18) 0.0232(9) Uani 1 1 d . .
C9 C 0.3503(3) 0.2187(2) 0.36978(18) 0.0299(10) Uani 1 1 d . .
H9A H 0.3036 0.2395 0.3890 0.036 Uiso 1 1 calc R U
C10 C 0.4291(3) 0.1864(2) 0.41070(19) 0.0285(10) Uani 1 1 d . .
H10A H 0.4347 0.1846 0.4572 0.034 Uiso 1 1 calc R U
C11 C 0.4985(3) 0.15742(19) 0.38373(19) 0.0290(10) Uani 1 1 d . .
H11A H 0.5526 0.1362 0.4115 0.035 Uiso 1 1 calc R U
C12 C 0.4886(3) 0.1596(2) 0.31570(19) 0.0327(11) Uani 1 1 d . .
H12A H 0.5365 0.1399 0.2968 0.039 Uiso 1 1 calc R U
C13 C 0.4099(3) 0.19015(19) 0.27498(19) 0.0294(10) Uani 1 1 d . .
H13A H 0.4035 0.1904 0.2283 0.035 Uiso 1 1 calc R U
C14 C -0.0882(3) 0.12724(19) 0.07341(19) 0.0230(9) Uani 1 1 d . .
C15 C -0.1129(3) 0.0826(2) 0.1162(2) 0.0329(10) Uani 1 1 d . .
H15A H -0.1003 0.0921 0.1623 0.039 Uiso 1 1 calc R U
C16 C -0.1557(3) 0.0245(2) 0.0933(2) 0.0422(12) Uani 1 1 d . .
H16A H -0.1714 -0.0054 0.1237 0.051 Uiso 1 1 calc R U
C17 C -0.1753(3) 0.0100(2) 0.0267(3) 0.0427(12) Uani 1 1 d . .
H17A H -0.2048 -0.0296 0.0108 0.051 Uiso 1 1 calc R U
C18 C -0.1514(3) 0.0541(2) -0.0166(2) 0.0402(12) Uani 1 1 d . .
H18A H -0.1645 0.0445 -0.0627 0.048 Uiso 1 1 calc R U
C19 C -0.1089(3) 0.1119(2) 0.0060(2) 0.0301(10) Uani 1 1 d . .
H19A H -0.0934 0.1417 -0.0247 0.036 Uiso 1 1 calc R U
C20 C -0.2392(3) 0.44760(19) 0.03509(18) 0.0246(9) Uani 1 1 d . .
C21 C -0.3059(3) 0.4771(2) 0.0647(2) 0.0333(11) Uani 1 1 d . .
H21A H -0.2955 0.4767 0.1116 0.040 Uiso 1 1 calc R U
C22 C -0.3886(3) 0.5077(2) 0.0263(2) 0.0407(12) Uani 1 1 d . .
H22A H -0.4343 0.5275 0.0471 0.049 Uiso 1 1 calc R U
C23 C -0.4036(4) 0.5091(2) -0.0416(2) 0.0427(12) Uani 1 1 d . .
H23A H -0.4592 0.5302 -0.0677 0.051 Uiso 1 1 calc R U
C24 C -0.3380(3) 0.4799(2) -0.0719(2) 0.0372(11) Uani 1 1 d . .
H24A H -0.3486 0.4807 -0.1189 0.045 Uiso 1 1 calc R U
C25 C -0.2568(3) 0.4494(2) -0.03398(19) 0.0311(10) Uani 1 1 d . .
H25A H -0.2120 0.4293 -0.0554 0.037 Uiso 1 1 calc R U
C26 C 0.3719(3) 0.7245(2) 0.5833(2) 0.0403(12) Uani 1 1 d . .
H26A H 0.3890 0.7152 0.6315 0.048 Uiso 1 1 calc R U
H26B H 0.3510 0.6838 0.5597 0.048 Uiso 1 1 calc R U
C27 C 0.1627(4) 0.8072(3) 0.4806(2) 0.0500(14) Uani 1 1 d . .
H27A H 0.1659 0.8517 0.4974 0.060 Uiso 1 1 calc R U
H27B H 0.1161 0.7829 0.5002 0.060 Uiso 1 1 calc R U
C28 C 0.2881(3) 0.7705(2) 0.5688(2) 0.0375(11) Uani 1 1 d . .
H28A H 0.2339 0.7538 0.5868 0.045 Uiso 1 1 calc R U
H28B H 0.3086 0.8124 0.5900 0.045 Uiso 1 1 calc R U
C29 C 0.1296(4) 0.8070(3) 0.4067(3) 0.0526(14) Uani 1 1 d . .
H29A H 0.1308 0.7627 0.3898 0.063 Uiso 1 1 calc R U
H29B H 0.0618 0.8232 0.3932 0.063 Uiso 1 1 calc R U
C30 C 0.1595(4) 0.8519(3) 0.3089(2) 0.0520(15) Uani 1 1 d . .
H30A H 0.0908 0.8665 0.2969 0.062 Uiso 1 1 calc R U
H30B H 0.1633 0.8095 0.2881 0.062 Uiso 1 1 calc R U
C31 C 0.2231(4) 0.8991(3) 0.2844(2) 0.0556(15) Uani 1 1 d . .
H31A H 0.1964 0.9058 0.2363 0.067 Uiso 1 1 calc R U
H31B H 0.2199 0.9406 0.3069 0.067 Uiso 1 1 calc R U
C32 C 0.5108(4) 0.7968(2) 0.6106(2) 0.0448(13) Uani 1 1 d . .
H32A H 0.5506 0.7752 0.6503 0.054 Uiso 1 1 calc R U
H32B H 0.4618 0.8237 0.6251 0.054 Uiso 1 1 calc R U
C33 C 0.5760(4) 0.8396(3) 0.5813(2) 0.0534(15) Uani 1 1 d . .
H33A H 0.6162 0.8667 0.6166 0.064 Uiso 1 1 calc R U
H33B H 0.6204 0.8131 0.5618 0.064 Uiso 1 1 calc R U
C34 C 0.5076(4) 0.9728(3) 0.4647(3) 0.0594(17) Uani 1 1 d . .
H34A H 0.4514 0.9870 0.4820 0.071 Uiso 1 1 calc R U
H34B H 0.5434 1.0113 0.4557 0.071 Uiso 1 1 calc R U
C35 C 0.5728(4) 0.9317(3) 0.5143(3) 0.0608(17) Uani 1 1 d . .
H35A H 0.6267 0.9154 0.4957 0.073 Uiso 1 1 calc R U
H35B H 0.6015 0.9572 0.5544 0.073 Uiso 1 1 calc R U
C36 C 0.4131(5) 0.9744(2) 0.3546(2) 0.0559(15) Uani 1 1 d . .
H36A H 0.4471 1.0144 0.3476 0.067 Uiso 1 1 calc R U
H36B H 0.3526 0.9862 0.3682 0.067 Uiso 1 1 calc R U
C37 C 0.3883(4) 0.9359(2) 0.2911(2) 0.0532(15) Uani 1 1 d . .
H37A H 0.3540 0.9639 0.2545 0.064 Uiso 1 1 calc R U
H37B H 0.4495 0.9212 0.2804 0.064 Uiso 1 1 calc R U
C38 C 0.5254(3) 0.6938(2) 0.5594(2) 0.0406(12) Uani 1 1 d . .
H38A H 0.5215 0.6620 0.5941 0.049 Uiso 1 1 calc R U
H38B H 0.5933 0.7099 0.5686 0.049 Uiso 1 1 calc R U
C39 C 0.5021(4) 0.6612(2) 0.4932(2) 0.0348(11) Uani 1 1 d . .
H39A H 0.5451 0.6235 0.4941 0.042 Uiso 1 1 calc R U
H39B H 0.4336 0.6462 0.4824 0.042 Uiso 1 1 calc R U
C40 C 0.5255(3) 0.6748(2) 0.3842(2) 0.0372(12) Uani 1 1 d . .
H40A H 0.4692 0.6458 0.3684 0.045 Uiso 1 1 calc R U
H40B H 0.5858 0.6487 0.3928 0.045 Uiso 1 1 calc R U
C41 C 0.5285(3) 0.7245(2) 0.3326(2) 0.0419(12) Uani 1 1 d . .
H41A H 0.5837 0.7541 0.3491 0.050 Uiso 1 1 calc R U
H41B H 0.5384 0.7035 0.2919 0.050 Uiso 1 1 calc R U
C42 C 0.4307(3) 0.7964(2) 0.2593(2) 0.0384(12) Uani 1 1 d . .
H42A H 0.4342 0.7680 0.2217 0.046 Uiso 1 1 calc R U
H42B H 0.4852 0.8274 0.2656 0.046 Uiso 1 1 calc R U
C43 C 0.3357(4) 0.8316(2) 0.2443(2) 0.0419(12) Uani 1 1 d . .
H43A H 0.3275 0.8533 0.2009 0.050 Uiso 1 1 calc R U
H43B H 0.2821 0.8001 0.2402 0.050 Uiso 1 1 calc R U
K2 K 0.39462(7) 0.81699(4) 0.42951(4) 0.0306(2) Uani 1 1 d . .
N6 N 0.3268(3) 0.87995(17) 0.29517(17) 0.0386(9) Uani 1 1 d . .
N7 N 0.4597(3) 0.74786(18) 0.56384(17) 0.0351(9) Uani 1 1 d . .
O1 O 0.4739(3) 0.93702(15) 0.40496(17) 0.0493(9) Uani 1 1 d . .
O2 O 0.5188(2) 0.87882(16) 0.53193(15) 0.0442(8) Uani 1 1 d . .
O3 O 0.2566(2) 0.77831(14) 0.49863(14) 0.0371(8) Uani 1 1 d . .
O4 O 0.1925(2) 0.84688(15) 0.37948(15) 0.0426(8) Uani 1 1 d . .
O5 O 0.5167(2) 0.70604(14) 0.44420(13) 0.0355(8) Uani 1 1 d . .
O6 O 0.4392(2) 0.75939(14) 0.31786(13) 0.0323(7) Uani 1 1 d . .

loop_
_atom_site_aniso_label
_atom_site_aniso_U_11
_atom_site_aniso_U_22
_atom_site_aniso_U_33
_atom_site_aniso_U_23
_atom_site_aniso_U_13
_atom_site_aniso_U_12
Mn1 0.0159(3) 0.0229(3) 0.0193(3) -0.0012(3) 0.0028(2) 0.0013(3)
C1 0.0086(19) 0.025(2) 0.0170(19) -0.0047(17) 0.0034(15) 0.0014(17)
N1 0.049(3) 0.049(3) 0.062(3) -0.014(2) -0.006(2) -0.005(2)
C(A1 0.022(2) 0.022(2) 0.023(2) -0.0003(17) 0.0002(16) 0.0003(19)
C(A2 0.020(2) 0.029(2) 0.0193(19) -0.0016(17) 0.0024(16) 0.0071(19)
C(A3 0.021(2) 0.026(2) 0.020(2) -0.0002(17) 0.0063(16) 0.0028(19)
C(A4 0.019(2) 0.023(2) 0.0189(19) -0.0013(17) 0.0047(17) 0.0024(18)
C(A5 0.016(2) 0.027(2) 0.020(2) -0.0005(17) 0.0066(15) -0.0017(19)
C(A6 0.020(2) 0.026(2) 0.0184(19) -0.0001(17) 0.0064(15) -0.0004(19)
C(A7 0.024(2) 0.024(2) 0.0180(19) 0.0026(17) 0.0077(16) 0.003(2)
C(A8 0.024(2) 0.022(2) 0.0173(19) 0.0015(16) 0.0058(16) 0.0002(19)
C(B1 0.026(2) 0.031(3) 0.031(2) -0.0030(19) -0.0061(18) 0.001(2)
C(B2 0.023(2) 0.035(3) 0.030(2) -0.001(2) -0.0059(18) 0.004(2)
C(B3 0.023(2) 0.026(2) 0.024(2) 0.0004(18) -0.0015(17) 0.008(2)
C(B4 0.030(2) 0.025(2) 0.032(2) -0.0027(19) 0.0061(18) 0.002(2)
C(B5 0.018(2) 0.028(2) 0.026(2) -0.0022(17) 0.0030(16) -0.0043(19)
C(B6 0.016(2) 0.034(3) 0.021(2) 0.0021(18) 0.0015(16) 0.005(2)
C(B7 0.021(2) 0.022(2) 0.030(2) 0.0033(18) -0.0006(17) 0.0016(19)
C(B8 0.026(2) 0.019(2) 0.026(2) -0.0010(17) 0.0024(17) -0.0004(19)
C(M1 0.021(2) 0.024(2) 0.022(2) 0.0007(17) 0.0035(16) -0.0008(19)
C(M2 0.020(2) 0.028(2) 0.0185(19) 0.0005(17) 0.0061(16) 0.0066(19)
C(M3 0.020(2) 0.024(2) 0.0179(19) -0.0030(17) 0.0050(16) -0.0018(19)
C(M4 0.015(2) 0.023(2) 0.0197(19) 0.0027(16) 0.0039(15) 0.0021(18)
N2 0.0148(17) 0.0238(19) 0.0174(16) 0.0003(14) 0.0040(13) 0.0030(15)
N3 0.0136(17) 0.0224(18) 0.0207(16) -0.0013(14) 0.0028(13) 0.0015(15)
N4 0.0192(18) 0.0211(18) 0.0192(16) -0.0008(14) 0.0010(13) 0.0010(15)
N5 0.0177(17) 0.0198(17) 0.0176(15) -0.0016(13) 0.0029(13) 0.0000(15)
C2 0.018(2) 0.021(2) 0.026(2) 0.0002(17) -0.0034(17) 0.0054(18)
C3 0.017(2) 0.027(2) 0.029(2) -0.0009(19) -0.0030(17) 0.0045(19)
C4 0.028(3) 0.036(3) 0.029(2) 0.005(2) -0.0017(18) -0.002(2)
C5 0.036(3) 0.032(3) 0.050(3) -0.002(2) 0.004(2) -0.012(2)
C6 0.027(3) 0.031(3) 0.056(3) -0.014(2) -0.005(2) -0.003(2)
C7 0.023(2) 0.043(3) 0.032(2) -0.011(2) -0.0021(18) 0.008(2)
C8 0.020(2) 0.023(2) 0.025(2) 0.0018(18) 0.0024(16) 0.0010(19)
C9 0.025(2) 0.040(3) 0.025(2) 0.000(2) 0.0063(18) 0.007(2)
C10 0.026(2) 0.039(3) 0.019(2) 0.0081(19) 0.0016(17) 0.005(2)
C11 0.025(2) 0.025(2) 0.031(2) 0.0011(19) -0.0042(18) 0.003(2)
C12 0.026(2) 0.035(3) 0.034(2) -0.005(2) 0.0007(19) 0.012(2)
C13 0.030(2) 0.035(2) 0.020(2) -0.0011(18) 0.0006(18) 0.009(2)
C14 0.017(2) 0.019(2) 0.031(2) -0.0048(18) 0.0020(17) 0.0038(19)
C15 0.033(3) 0.027(2) 0.037(2) -0.005(2) 0.005(2) -0.005(2)
C16 0.036(3) 0.031(3) 0.061(3) 0.004(2) 0.015(2) -0.003(2)
C17 0.031(3) 0.030(3) 0.063(3) -0.016(3) 0.005(2) -0.004(2)
C18 0.031(3) 0.046(3) 0.039(3) -0.020(2) 0.000(2) -0.001(3)
C19 0.025(2) 0.032(2) 0.032(2) -0.006(2) 0.0015(18) 0.000(2)
C20 0.024(2) 0.020(2) 0.027(2) 0.0021(17) -0.0004(17) -0.0019(19)
C21 0.026(2) 0.037(3) 0.033(2) -0.005(2) -0.0002(19) 0.007(2)
C22 0.029(3) 0.034(3) 0.053(3) -0.009(2) -0.001(2) 0.012(2)
C23 0.032(3) 0.031(3) 0.055(3) 0.005(2) -0.012(2) 0.005(2)
C24 0.035(3) 0.037(3) 0.034(2) 0.014(2) -0.004(2) -0.004(2)
C25 0.027(2) 0.033(3) 0.032(2) 0.006(2) 0.0040(18) 0.002(2)
C26 0.042(3) 0.050(3) 0.034(3) 0.004(2) 0.019(2) 0.000(3)
C27 0.038(3) 0.064(4) 0.057(3) 0.016(3) 0.027(2) 0.009(3)
C28 0.038(3) 0.041(3) 0.040(3) 0.004(2) 0.024(2) -0.003(2)
C29 0.031(3) 0.063(4) 0.067(4) 0.014(3) 0.017(3) 0.003(3)
C30 0.049(3) 0.068(4) 0.038(3) 0.012(3) 0.009(2) 0.008(3)
C31 0.068(4) 0.053(4) 0.050(3) 0.016(3) 0.024(3) 0.022(3)
C32 0.049(3) 0.056(3) 0.030(2) -0.013(2) 0.012(2) -0.011(3)
C33 0.042(3) 0.073(4) 0.047(3) -0.027(3) 0.014(2) -0.022(3)
C34 0.084(5) 0.044(3) 0.059(4) -0.021(3) 0.033(3) -0.033(3)
C35 0.059(4) 0.066(4) 0.067(4) -0.032(3) 0.033(3) -0.044(3)
C36 0.087(5) 0.028(3) 0.064(4) 0.002(3) 0.040(3) -0.010(3)
C37 0.078(4) 0.042(3) 0.050(3) 0.004(2) 0.036(3) -0.005(3)
C38 0.033(3) 0.056(3) 0.032(2) 0.001(2) 0.007(2) 0.006(3)
C39 0.033(3) 0.033(3) 0.039(3) -0.003(2) 0.009(2) 0.006(2)
C40 0.032(3) 0.045(3) 0.035(2) -0.009(2) 0.007(2) 0.012(2)
C41 0.035(3) 0.055(3) 0.040(3) -0.008(2) 0.016(2) 0.006(3)
C42 0.052(3) 0.037(3) 0.034(2) 0.001(2) 0.025(2) 0.001(2)
C43 0.064(4) 0.034(3) 0.031(2) 0.006(2) 0.017(2) 0.001(3)
K2 0.0330(6) 0.0290(5) 0.0338(5) -0.0055(4) 0.0163(4) -0.0071(5)
N6 0.052(3) 0.031(2) 0.041(2) 0.0020(17) 0.0273(19) 0.000(2)
N7 0.027(2) 0.047(2) 0.033(2) -0.0097(17) 0.0109(16) -0.0031(19)
O1 0.068(3) 0.0348(19) 0.054(2) -0.0139(17) 0.0322(18) -0.0166(19)
O2 0.039(2) 0.050(2) 0.0451(19) -0.0143(16) 0.0137(16) -0.0188(18)
O3 0.0323(18) 0.046(2) 0.0385(17) 0.0076(15) 0.0204(14) 0.0038(16)
O4 0.041(2) 0.044(2) 0.0466(19) 0.0074(16) 0.0176(15) 0.0016(17)
O5 0.0407(19) 0.0367(19) 0.0302(16) -0.0060(14) 0.0102(14) 0.0023(16)
O6 0.0347(18) 0.0364(18) 0.0294(15) 0.0009(13) 0.0149(13) 0.0052(15)

loop_
_atom_type_symbol
_atom_type_description
_atom_type_scat_dispersion_real
_atom_type_scat_dispersion_imag
_atom_type_scat_source
C C 0.0033 0.0016 'International Tables Vol C Tables 4.2.6.8 and 6.1.1.4'
H H 0.0000 0.0000 'International Tables Vol C Tables 4.2.6.8 and 6.1.1.4'
N N 0.0061 0.0033 'International Tables Vol C Tables 4.2.6.8 and 6.1.1.4'
O O 0.0106 0.0060 'International Tables Vol C Tables 4.2.6.8 and 6.1.1.4'
K K 0.2009 0.2494 'International Tables Vol C Tables 4.2.6.8 and 6.1.1.4'
Mn Mn 0.3368 0.7283 'International Tables Vol C Tables 4.2.6.8 and 6.1.1.4'

loop_
_geom_angle_atom_site_label_1
_geom_angle_atom_site_label_2
_geom_angle_atom_site_label_3
_geom_angle
N2 Mn1 N3 85.71(11)
N2 Mn1 N4 146.24(12)
N3 Mn1 N4 85.05(11)
N2 Mn1 N5 85.25(11)
N3 Mn1 N5 146.00(12)
N4 Mn1 N5 84.52(11)
N2 Mn1 C1 106.50(12)
N3 Mn1 C1 100.49(13)
N4 Mn1 C1 107.10(13)
N5 Mn1 C1 113.50(13)
N1 C1 Mn1 176.8(4)
N4 C(A1 C(M1 126.3(3)
N4 C(A1 C(B1 109.1(3)
C(M1 C(A1 C(B1 124.6(4)
N4 C(A2 C(M2 125.9(4)
N4 C(A2 C(B2 109.8(3)
C(M2 C(A2 C(B2 124.3(4)
N5 C(A3 C(M2 125.8(4)
N5 C(A3 C(B3 109.6(3)
C(M2 C(A3 C(B3 124.5(3)
N5 C(A4 C(M3 125.2(3)
N5 C(A4 C(B4 109.5(3)
C(M3 C(A4 C(B4 125.3(4)
N2 C(A5 C(M3 126.2(3)
N2 C(A5 C(B5 109.2(3)
C(M3 C(A5 C(B5 124.5(4)
N2 C(A6 C(M4 125.5(3)
N2 C(A6 C(B6 109.1(3)
C(M4 C(A6 C(B6 125.4(4)
N3 C(A7 C(M4 124.6(3)
N3 C(A7 C(B7 109.3(3)
C(M4 C(A7 C(B7 126.0(4)
N3 C(A8 C(M1 125.0(3)
N3 C(A8 C(B8 109.6(3)
C(M1 C(A8 C(B8 125.4(3)
C(B2 C(B1 C(A1 107.4(4)
C(B2 C(B1 H(B1 126.3
C(A1 C(B1 H(B1 126.3
C(B1 C(B2 C(A2 106.6(4)
C(B1 C(B2 H(B2 126.7
C(A2 C(B2 H(B2 126.7
C(B4 C(B3 C(A3 106.6(4)
C(B4 C(B3 H(B3 126.7
C(A3 C(B3 H(B3 126.7
C(B3 C(B4 C(A4 107.6(4)
C(B3 C(B4 H(B4 126.2
C(A4 C(B4 H(B4 126.2
C(B6 C(B5 C(A5 107.0(4)
C(B6 C(B5 H(B5 126.5
C(A5 C(B5 H(B5 126.5
C(B5 C(B6 C(A6 107.6(3)
C(B5 C(B6 H(B6 126.2
C(A6 C(B6 H(B6 126.2
C(B8 C(B7 C(A7 106.8(3)
C(B8 C(B7 H(B7 126.6
C(A7 C(B7 H(B7 126.6
C(B7 C(B8 C(A8 107.7(3)
C(B7 C(B8 H(B8 126.2
C(A8 C(B8 H(B8 126.2
C(A1 C(M1 C(A8 125.8(3)
C(A1 C(M1 C2 116.3(3)
C(A8 C(M1 C2 118.0(3)
C(A3 C(M2 C(A2 125.4(4)
C(A3 C(M2 C8 117.4(3)
C(A2 C(M2 C8 117.2(3)
C(A4 C(M3 C(A5 125.7(3)
C(A4 C(M3 C14 117.4(3)
C(A5 C(M3 C14 116.8(3)
C(A6 C(M4 C(A7 126.7(3)
C(A6 C(M4 C20 115.8(3)
C(A7 C(M4 C20 117.5(3)
C(A5 N2 C(A6 107.2(3)
C(A5 N2 Mn1 126.7(2)
C(A6 N2 Mn1 125.4(2)
C(A8 N3 C(A7 106.6(3)
C(A8 N3 Mn1 125.2(2)
C(A7 N3 Mn1 125.2(2)
C(A1 N4 C(A2 107.1(3)
C(A1 N4 Mn1 122.9(2)
C(A2 N4 Mn1 124.6(2)
C(A4 N5 C(A3 106.6(3)
C(A4 N5 Mn1 126.7(2)
C(A3 N5 Mn1 125.6(2)
C3 C2 C4 118.0(4)
C3 C2 C(M1 121.4(3)
C4 C2 C(M1 120.6(3)
C7 C3 C2 121.4(4)
C7 C3 H3A 119.3
C2 C3 H3A 119.3
C5 C4 C2 120.4(4)
C5 C4 H4A 119.8
C2 C4 H4A 119.8
C6 C5 C4 121.1(4)
C6 C5 H5A 119.5
C4 C5 H5A 119.5
C5 C6 C7 120.2(4)
C5 C6 H6A 119.9
C7 C6 H6A 119.9
C6 C7 C3 118.9(4)
C6 C7 H7A 120.5
C3 C7 H7A 120.5
C9 C8 C13 118.2(4)
C9 C8 C(M2 120.7(4)
C13 C8 C(M2 121.1(3)
C8 C9 C10 120.6(4)
C8 C9 H9A 119.7
C10 C9 H9A 119.7
C11 C10 C9 120.3(4)
C11 C10 H10A 119.9
C9 C10 H10A 119.9
C10 C11 C12 119.2(4)
C10 C11 H11A 120.4
C12 C11 H11A 120.4
C13 C12 C11 120.7(4)
C13 C12 H12A 119.7
C11 C12 H12A 119.7
C12 C13 C8 120.9(4)
C12 C13 H13A 119.6
C8 C13 H13A 119.6
C15 C14 C19 117.6(4)
C15 C14 C(M3 121.5(3)
C19 C14 C(M3 120.9(4)
C14 C15 C16 121.5(4)
C14 C15 H15A 119.3
C16 C15 H15A 119.3
C17 C16 C15 120.2(4)
C17 C16 H16A 119.9
C15 C16 H16A 119.9
C16 C17 C18 119.0(4)
C16 C17 H17A 120.5
C18 C17 H17A 120.5
C19 C18 C17 120.9(4)
C19 C18 H18A 119.5
C17 C18 H18A 119.5
C18 C19 C14 120.8(4)
C18 C19 H19A 119.6
C14 C19 H19A 119.6
C21 C20 C25 117.9(4)
C21 C20 C(M4 122.0(3)
C25 C20 C(M4 120.1(4)
C20 C21 C22 120.9(4)
C20 C21 H21A 119.6
C22 C21 H21A 119.6
C23 C22 C21 119.8(4)
C23 C22 H22A 120.1
C21 C22 H22A 120.1
C22 C23 C24 120.1(4)
C22 C23 H23A 120.0
C24 C23 H23A 120.0
C23 C24 C25 120.0(4)
C23 C24 H24A 120.0
C25 C24 H24A 120.0
C24 C25 C20 121.3(4)
C24 C25 H25A 119.4
C20 C25 H25A 119.4
N7 C26 C28 114.1(4)
N7 C26 H26A 108.7
C28 C26 H26A 108.7
N7 C26 H26B 108.7
C28 C26 H26B 108.7
H26A C26 H26B 107.6
O3 C27 C29 108.4(4)
O3 C27 H27A 110.0
C29 C27 H27A 110.0
O3 C27 H27B 110.0
C29 C27 H27B 110.0
H27A C27 H27B 108.4
O3 C28 C26 108.6(4)
O3 C28 H28A 110.0
C26 C28 H28A 110.0
O3 C28 H28B 110.0
C26 C28 H28B 110.0
H28A C28 H28B 108.4
O4 C29 C27 109.3(4)
O4 C29 H29A 109.8
C27 C29 H29A 109.8
O4 C29 H29B 109.8
C27 C29 H29B 109.8
H29A C29 H29B 108.3
O4 C30 C31 108.5(4)
O4 C30 H30A 110.0
C31 C30 H30A 110.0
O4 C30 H30B 110.0
C31 C30 H30B 110.0
H30A C30 H30B 108.4
N6 C31 C30 114.9(4)
N6 C31 H31A 108.6
C30 C31 H31A 108.6
N6 C31 H31B 108.6
C30 C31 H31B 108.6
H31A C31 H31B 107.5
N7 C32 C33 113.4(4)
N7 C32 H32A 108.9
C33 C32 H32A 108.9
N7 C32 H32B 108.9
C33 C32 H32B 108.9
H32A C32 H32B 107.7
O2 C33 C32 109.7(4)
O2 C33 H33A 109.7
C32 C33 H33A 109.7
O2 C33 H33B 109.7
C32 C33 H33B 109.7
H33A C33 H33B 108.2
O1 C34 C35 109.0(5)
O1 C34 H34A 109.9
C35 C34 H34A 109.9
O1 C34 H34B 109.9
C35 C34 H34B 109.9
H34A C34 H34B 108.3
O2 C35 C34 110.0(4)
O2 C35 H35A 109.7
C34 C35 H35A 109.7
O2 C35 H35B 109.7
C34 C35 H35B 109.7
H35A C35 H35B 108.2
O1 C36 C37 108.8(4)
O1 C36 H36A 109.9
C37 C36 H36A 109.9
O1 C36 H36B 109.9
C37 C36 H36B 109.9
H36A C36 H36B 108.3
N6 C37 C36 113.1(4)
N6 C37 H37A 109.0
C36 C37 H37A 109.0
N6 C37 H37B 109.0
C36 C37 H37B 109.0
H37A C37 H37B 107.8
N7 C38 C39 113.5(4)
N7 C38 H38A 108.9
C39 C38 H38A 108.9
N7 C38 H38B 108.9
C39 C38 H38B 108.9
H38A C38 H38B 107.7
O5 C39 C38 108.4(4)
O5 C39 H39A 110.0
C38 C39 H39A 110.0
O5 C39 H39B 110.0
C38 C39 H39B 110.0
H39A C39 H39B 108.4
O5 C40 C41 109.1(4)
O5 C40 H40A 109.9
C41 C40 H40A 109.9
O5 C40 H40B 109.9
C41 C40 H40B 109.9
H40A C40 H40B 108.3
O6 C41 C40 109.6(4)
O6 C41 H41A 109.8
C40 C41 H41A 109.8
O6 C41 H41B 109.8
C40 C41 H41B 109.8
H41A C41 H41B 108.2
O6 C42 C43 109.6(3)
O6 C42 H42A 109.7
C43 C42 H42A 109.7
O6 C42 H42B 109.7
C43 C42 H42B 109.7
H42A C42 H42B 108.2
N6 C43 C42 113.9(4)
N6 C43 H43A 108.8
C42 C43 H43A 108.8
N6 C43 H43B 108.8
C42 C43 H43B 108.8
H43A C43 H43B 107.7
O2 K2 O3 97.73(9)
O2 K2 O6 127.92(9)
O3 K2 O6 128.13(9)
O2 K2 O1 61.03(10)
O3 K2 O1 134.32(10)
O6 K2 O1 93.18(9)
O2 K2 O5 92.25(10)
O3 K2 O5 100.77(9)
O6 K2 O5 59.66(8)
O1 K2 O5 118.71(10)
O2 K2 O4 125.40(10)
O3 K2 O4 59.60(9)
O6 K2 O4 101.06(9)
O1 K2 O4 98.29(10)
O5 K2 O4 137.61(10)
O2 K2 N6 121.04(10)
O3 K2 N6 119.36(10)
O6 K2 N6 60.67(9)
O1 K2 N6 60.26(10)
O5 K2 N6 120.12(9)
O4 K2 N6 60.00(10)
O2 K2 N7 61.25(10)
O3 K2 N7 59.74(9)
O6 K2 N7 117.93(9)
O1 K2 N7 121.99(10)
O5 K2 N7 58.70(9)
O4 K2 N7 119.26(10)
N6 K2 N7 177.69(11)
C37 N6 C31 110.7(4)
C37 N6 C43 110.5(4)
C31 N6 C43 108.7(4)
C37 N6 K2 109.6(3)
C31 N6 K2 110.0(3)
C43 N6 K2 107.3(2)
C26 N7 C32 111.2(4)
C26 N7 C38 110.2(4)
C32 N7 C38 110.6(4)
C26 N7 K2 108.2(3)
C32 N7 K2 105.4(3)
C38 N7 K2 111.1(2)
C36 O1 C34 111.7(4)
C36 O1 K2 114.9(3)
C34 O1 K2 111.7(3)
C33 O2 C35 112.6(4)
C33 O2 K2 116.3(3)
C35 O2 K2 116.5(3)
C27 O3 C28 111.3(3)
C27 O3 K2 117.4(2)
C28 O3 K2 117.9(2)
C29 O4 C30 111.4(4)
C29 O4 K2 112.9(3)
C30 O4 K2 116.3(3)
C39 O5 C40 112.0(3)
C39 O5 K2 114.9(2)
C40 O5 K2 116.7(2)
C42 O6 C41 110.7(3)
C42 O6 K2 118.8(2)
C41 O6 K2 113.6(2)

loop_
_geom_bond_atom_site_label_1
_geom_bond_atom_site_label_2
_geom_bond_distance
Mn1 N2 2.150(3)
Mn1 N3 2.164(3)
Mn1 N4 2.165(3)
Mn1 N5 2.172(3)
Mn1 C1 2.220(4)
C1 N1 1.036(5)
C(A1 N4 1.364(5)
C(A1 C(M1 1.410(5)
C(A1 C(B1 1.455(5)
C(A2 N4 1.365(5)
C(A2 C(M2 1.411(5)
C(A2 C(B2 1.451(5)
C(A3 N5 1.377(5)
C(A3 C(M2 1.409(5)
C(A3 C(B3 1.449(5)
C(A4 N5 1.374(5)
C(A4 C(M3 1.412(5)
C(A4 C(B4 1.442(5)
C(A5 N2 1.368(5)
C(A5 C(M3 1.419(5)
C(A5 C(B5 1.456(5)
C(A6 N2 1.382(5)
C(A6 C(M4 1.413(5)
C(A6 C(B6 1.442(5)
C(A7 N3 1.378(5)
C(A7 C(M4 1.416(5)
C(A7 C(B7 1.441(5)
C(A8 N3 1.365(5)
C(A8 C(M1 1.419(5)
C(A8 C(B8 1.433(5)
C(B1 C(B2 1.346(6)
C(B1 H(B1 0.9500
C(B2 H(B2 0.9500
C(B3 C(B4 1.356(5)
C(B3 H(B3 0.9500
C(B4 H(B4 0.9500
C(B5 C(B6 1.353(6)
C(B5 H(B5 0.9500
C(B6 H(B6 0.9500
C(B7 C(B8 1.347(5)
C(B7 H(B7 0.9500
C(B8 H(B8 0.9500
C(M1 C2 1.493(5)
C(M2 C8 1.491(5)
C(M3 C14 1.500(5)
C(M4 C20 1.506(5)
C2 C3 1.393(5)
C2 C4 1.397(6)
C3 C7 1.391(6)
C3 H3A 0.9500
C4 C5 1.375(6)
C4 H4A 0.9500
C5 C6 1.368(6)
C5 H5A 0.9500
C6 C7 1.385(6)
C6 H6A 0.9500
C7 H7A 0.9500
C8 C9 1.390(5)
C8 C13 1.392(6)
C9 C10 1.402(5)
C9 H9A 0.9500
C10 C11 1.377(6)
C10 H10A 0.9500
C11 C12 1.385(5)
C11 H11A 0.9500
C12 C13 1.383(5)
C12 H12A 0.9500
C13 H13A 0.9500
C14 C15 1.385(6)
C14 C19 1.396(5)
C15 C16 1.388(6)
C15 H15A 0.9500
C16 C17 1.376(6)
C16 H16A 0.9500
C17 C18 1.381(7)
C17 H17A 0.9500
C18 C19 1.380(6)
C18 H18A 0.9500
C19 H19A 0.9500
C20 C21 1.383(6)
C20 C25 1.395(5)
C21 C22 1.402(6)
C21 H21A 0.9500
C22 C23 1.374(6)
C22 H22A 0.9500
C23 C24 1.377(7)
C23 H23A 0.9500
C24 C25 1.383(6)
C24 H24A 0.9500
C25 H25A 0.9500
C26 N7 1.472(6)
C26 C28 1.498(6)
C26 H26A 0.9900
C26 H26B 0.9900
C27 O3 1.423(5)
C27 C29 1.491(6)
C27 H27A 0.9900
C27 H27B 0.9900
C28 O3 1.426(5)
C28 H28A 0.9900
C28 H28B 0.9900
C29 O4 1.427(6)
C29 H29A 0.9900
C29 H29B 0.9900
C30 O4 1.431(5)
C30 C31 1.499(7)
C30 H30A 0.9900
C30 H30B 0.9900
C31 N6 1.483(6)
C31 H31A 0.9900
C31 H31B 0.9900
C32 N7 1.474(5)
C32 C33 1.508(7)
C32 H32A 0.9900
C32 H32B 0.9900
C33 O2 1.406(6)
C33 H33A 0.9900
C33 H33B 0.9900
C34 O1 1.428(5)
C34 C35 1.481(7)
C34 H34A 0.9900
C34 H34B 0.9900
C35 O2 1.436(6)
C35 H35A 0.9900
C35 H35B 0.9900
C36 O1 1.419(6)
C36 C37 1.512(6)
C36 H36A 0.9900
C36 H36B 0.9900
C37 N6 1.467(6)
C37 H37A 0.9900
C37 H37B 0.9900
C38 N7 1.476(6)
C38 C39 1.498(6)
C38 H38A 0.9900
C38 H38B 0.9900
C39 O5 1.432(5)
C39 H39A 0.9900
C39 H39B 0.9900
C40 O5 1.434(5)
C40 C41 1.498(6)
C40 H40A 0.9900
C40 H40B 0.9900
C41 O6 1.426(5)
C41 H41A 0.9900
C41 H41B 0.9900
C42 O6 1.420(5)
C42 C43 1.495(6)
C42 H42A 0.9900
C42 H42B 0.9900
C43 N6 1.487(5)
C43 H43A 0.9900
C43 H43B 0.9900
K2 O2 2.737(3)
K2 O3 2.795(3)
K2 O6 2.807(3)
K2 O1 2.837(3)
K2 O5 2.859(3)
K2 O4 2.864(3)
K2 N6 3.023(4)
K2 N7 3.078(4)
